data_4113687
loop_
_publ_author_name
'Yury K. Kryschenko'
'S. Russell Seidel'
'Atta M. Arif'
'Peter J. Stang'

_publ_section_title
;
 Coordination-Driven Self-Assembly of Predesigned Supramolecular Triangles
;
_journal_name_full 'Journal of the American Chemical Society'
_journal_page_first 5193
_journal_page_last 5198
_journal_paper_doi 10.1021/ja030018k
_journal_volume 125
_journal_year 2003
_chemical_formula_sum 'C144 H228 N12 O18 P12 Pt6'
_chemical_formula_weight 3957.56
_chemical_name_systematic
;
 ?
;
_space_group_IT_number 11
_symmetry_cell_setting monoclinic
_symmetry_space_group_name_Hall '-P 2yb'
_symmetry_space_group_name_H-M 'P 1 21/m 1'
_atom_sites_solution_hydrogens geom
_atom_sites_solution_primary direct
_atom_sites_solution_secondary difmap
_audit_creation_method SHELXL-97
_cell_angle_alpha 90.00
_cell_angle_beta 99.3660(10)
_cell_angle_gamma 90.00
_cell_formula_units_Z 2
_cell_length_a 10.4887(2)
_cell_length_b 41.3852(10)
_cell_length_c 23.0853(6)
_cell_measurement_temperature 200(2)
_cell_volume 9887.2(4)
_computing_structure_refinement 'SHELXL-97 (Sheldrick, 1997)'
_diffrn_ambient_temperature 200(2)
_diffrn_measured_fraction_theta_full 0.989
_diffrn_measured_fraction_theta_max 0.989
_diffrn_radiation_monochromator graphite
_diffrn_radiation_source 'fine-focus sealed tube'
_diffrn_radiation_type MoK\a
_diffrn_radiation_wavelength 0.71073
_diffrn_reflns_av_R_equivalents 0.0387
_diffrn_reflns_av_sigmaI/netI 0.0726
_diffrn_reflns_limit_h_max 11
_diffrn_reflns_limit_h_min -11
_diffrn_reflns_limit_k_max 41
_diffrn_reflns_limit_k_min -43
_diffrn_reflns_limit_l_max 24
_diffrn_reflns_limit_l_min -24
_diffrn_reflns_number 21481
_diffrn_reflns_theta_full 22.00
_diffrn_reflns_theta_max 22.00
_diffrn_reflns_theta_min 1.02
_exptl_absorpt_coefficient_mu 4.376
_exptl_absorpt_correction_T_max 0.4748
_exptl_absorpt_correction_T_min 0.3738
_exptl_crystal_density_diffrn 1.329
_exptl_crystal_F_000 3936
_exptl_crystal_size_max 0.28
_exptl_crystal_size_mid 0.25
_exptl_crystal_size_min 0.20
_refine_diff_density_max 1.318
_refine_diff_density_min -0.825
_refine_diff_density_rms 0.165
_refine_ls_extinction_method none
_refine_ls_goodness_of_fit_ref 1.012
_refine_ls_hydrogen_treatment mixed
_refine_ls_matrix_type full
_refine_ls_number_parameters 569
_refine_ls_number_reflns 12183
_refine_ls_number_restraints 48
_refine_ls_restrained_S_all 1.012
_refine_ls_R_factor_all 0.1434
_refine_ls_R_factor_gt 0.0928
_refine_ls_shift/su_max 0.001
_refine_ls_shift/su_mean 0.000
_refine_ls_structure_factor_coef Fsqd
_refine_ls_weighting_details 'calc w=1/[\s^2^(Fo^2^)+(0.1891P)^2^+0.0000P] where P=(Fo^2^+2Fc^2^)/3'
_refine_ls_weighting_scheme calc
_refine_ls_wR_factor_gt 0.2755
_refine_ls_wR_factor_ref 0.3021
_reflns_number_gt 6105
_reflns_number_total 12183
_reflns_threshold_expression >2sigma(I)
_cod_data_source_file ja030018k_2.cif
_cod_data_source_block 7
_cod_database_code 4113687

loop_
_symmetry_equiv_pos_as_xyz
'x, y, z'
'-x, y+1/2, -z'
'-x, -y, -z'
'x, -y-1/2, z'

loop_
_atom_site_label
_atom_site_type_symbol
_atom_site_fract_x
_atom_site_fract_y
_atom_site_fract_z
_atom_site_U_iso_or_equiv
_atom_site_adp_type
_atom_site_occupancy
_atom_site_symmetry_multiplicity
_atom_site_calc_flag
_atom_site_refinement_flags
Pt1 Pt 0.23791(10) 0.113898(18) 0.92952(4) 0.1369(5) Uani 1 1 d .
Pt2 Pt 0.50962(7) -0.001617(17) 0.71624(4) 0.1085(4) Uani 1 1 d .
Pt3 Pt 1.07042(9) 0.154222(18) 0.44462(5) 0.1472(5) Uani 1 1 d .
N1 N 0.2576(16) 0.1661(4) 0.9297(8) 0.130(6) Uani 1 1 d .
N2 N 0.6212(16) 0.0256(4) 0.6631(7) 0.129(6) Uani 1 1 d .
N3 N 0.9736(16) 0.1245(4) 0.4965(9) 0.153(8) Uani 1 1 d .
C1 C 0.2042(19) 0.0646(6) 0.9302(10) 0.136(7) Uiso 1 1 d .
C2 C 0.163(2) 0.0503(7) 0.9855(12) 0.181(10) Uiso 1 1 d .
H2 H 0.1591 0.0623 1.0202 0.218 Uiso 1 1 calc R
C3 C 0.134(3) 0.0190(5) 0.9791(16) 0.260(19) Uani 1 1 d .
H3 H 0.0730 0.0102 1.0010 0.312 Uiso 1 1 calc R
C4 C 0.190(2) -0.0019(6) 0.9412(10) 0.132(7) Uiso 1 1 d .
C5 C 0.1522(19) -0.0357(6) 0.9406(10) 0.134(7) Uiso 1 1 d .
H5 H 0.1151 -0.0442 0.9722 0.161 Uiso 1 1 calc R
C6 C 0.170(2) -0.0552(5) 0.8948(10) 0.161(9) Uani 1 1 d .
H6 H 0.1278 -0.0756 0.8895 0.193 Uiso 1 1 calc R
C7 C 0.2552(19) -0.0442(4) 0.8536(9) 0.112(6) Uani 1 1 d .
C8 C 0.2965(19) -0.0669(5) 0.8163(9) 0.128(7) Uani 1 1 d .
H8 H 0.2740 -0.0892 0.8170 0.154 Uiso 1 1 calc R
C9 C 0.3730(16) -0.0546(4) 0.7781(9) 0.115(6) Uani 1 1 d .
H9 H 0.4056 -0.0695 0.7529 0.138 Uiso 1 1 calc R
C10 C 0.4069(13) -0.0219(4) 0.7731(7) 0.079(4) Uani 1 1 d .
C11 C 0.3595(16) -0.0010(4) 0.8094(8) 0.096(5) Uani 1 1 d .
H11 H 0.3772 0.0214 0.8064 0.116 Uiso 1 1 calc R
C12 C 0.2797(15) -0.0118(4) 0.8546(9) 0.109(6) Uani 1 1 d .
C13 C 0.241(2) 0.0114(4) 0.8979(9) 0.131(8) Uani 1 1 d .
C14 C 0.2620(15) 0.0434(4) 0.8956(8) 0.101(5) Uiso 1 1 d .
H14 H 0.3170 0.0516 0.8702 0.121 Uiso 1 1 calc R
C15 C 0.6706(16) 0.0131(5) 0.6212(10) 0.120(7) Uani 1 1 d .
H15 H 0.6622 -0.0094 0.6140 0.144 Uiso 1 1 calc R
C16 C 0.7349(19) 0.0316(6) 0.5867(10) 0.131(7) Uiso 1 1 d .
H16 H 0.7661 0.0220 0.5544 0.158 Uiso 1 1 calc R
C17 C 0.7559(18) 0.0643(4) 0.5977(8) 0.117(6) Uani 1 1 d .
C18 C 0.694(2) 0.0761(4) 0.6430(9) 0.155(9) Uani 1 1 d .
H18 H 0.6987 0.0984 0.6525 0.186 Uiso 1 1 calc R
C19 C 0.6309(18) 0.0561(6) 0.6724(9) 0.129(7) Uiso 1 1 d .
H19 H 0.5895 0.0649 0.7025 0.154 Uiso 1 1 calc R
C20 C 0.830(2) 0.0864(4) 0.5596(10) 0.149(9) Uani 1 1 d .
C21 C 0.9151(17) 0.0728(4) 0.5291(8) 0.115(6) Uani 1 1 d .
H21 H 0.9310 0.0502 0.5306 0.138 Uiso 1 1 calc R
C22 C 0.9782(15) 0.0930(4) 0.4957(8) 0.112(6) Uani 1 1 d .
H22 H 1.0292 0.0833 0.4700 0.135 Uiso 1 1 calc R
C23 C 0.894(3) 0.1397(9) 0.5259(13) 0.203(11) Uiso 1 1 d .
H23 H 0.8783 0.1623 0.5216 0.243 Uiso 1 1 calc R
C24 C 0.823(2) 0.1175 0.5705(12) 0.169(9) Uiso 1 1 d .
H24 H 0.7811 0.1262 0.6006 0.203 Uiso 1 1 calc R
C25 C 1.1761(17) 0.1793(4) 0.3957(9) 0.118(6) Uani 1 1 d .
C26 C 1.247(2) 0.1650(5) 0.3585(12) 0.157(10) Uani 1 1 d .
H26 H 1.2533 0.1421 0.3593 0.188 Uiso 1 1 calc R
C27 C 1.308(2) 0.1810(4) 0.3209(11) 0.146(9) Uani 1 1 d .
H27 H 1.3413 0.1701 0.2903 0.175 Uiso 1 1 calc R
C28 C 1.3224(18) 0.2170(5) 0.3287(9) 0.122(6) Uani 1 1 d .
C29 C 1.2472(16) 0.2326(3) 0.3612(7) 0.096(5) Uani 1 1 d .
C31 C 1.399(2) 0.2342(5) 0.2942(13) 0.199(12) Uani 1 1 d .
H31 H 1.4502 0.2227 0.2708 0.238 Uiso 1 1 calc R
C30 C 1.1776(15) 0.2140(4) 0.3941(9) 0.111(6) Uani 1 1 d .
H30 H 1.1259 0.2251 0.4179 0.134 Uiso 1 1 calc R
C32 C 0.196(2) 0.1830(6) 0.9649(10) 0.143(7) Uiso 1 1 d .
H32 H 0.1516 0.1717 0.9914 0.172 Uiso 1 1 calc R
C33 C 0.193(2) 0.2151(4) 0.9647(10) 0.161(10) Uani 1 1 d .
H33 H 0.1406 0.2267 0.9875 0.193 Uiso 1 1 calc R
C34 C 0.2690(16) 0.2312(4) 0.9304(8) 0.101(5) Uani 1 1 d .
C35 C 0.340(2) 0.2133(5) 0.8966(10) 0.145(8) Uani 1 1 d .
H35 H 0.3988 0.2232 0.8746 0.174 Uiso 1 1 calc R
C36 C 0.3225(19) 0.1819(4) 0.8967(10) 0.125(7) Uani 1 1 d .
H36 H 0.3616 0.1697 0.8694 0.151 Uiso 1 1 calc R
P1 P 0.4340(9) 0.10668(16) 0.9970(4) 0.176(3) Uani 1 1 d D
C37 C 0.541(3) 0.1438(6) 1.0087(13) 0.208(11) Uiso 1 1 d D
C38 C 0.680(3) 0.1495(12) 1.041(2) 0.31(2) Uiso 1 1 d D
C39 C 0.529(2) 0.0745(6) 0.9646(12) 0.205(11) Uiso 1 1 d D
H39A H 0.5007 0.0721 0.9219 0.246 Uiso 1 1 calc R
H39B H 0.6234 0.0791 0.9724 0.246 Uiso 1 1 calc R
C40 C 0.496(3) 0.0451(9) 0.9982(16) 0.277(18) Uiso 1 1 d D
H40A H 0.5420 0.0263 0.9868 0.416 Uiso 1 1 calc R
H40B H 0.4022 0.0412 0.9891 0.416 Uiso 1 1 calc R
H40C H 0.5203 0.0490 1.0404 0.416 Uiso 1 1 calc R
C41 C 0.416(4) 0.1018(12) 1.0743(10) 0.294(18) Uiso 1 1 d D
H41A H 0.3767 0.0808 1.0818 0.353 Uiso 1 1 calc R
H41B H 0.4990 0.1045 1.1011 0.353 Uiso 1 1 calc R
C42 C 0.324(6) 0.1299(15) 1.079(3) 0.50(4) Uiso 1 1 d D
H42A H 0.3019 0.1306 1.1182 0.746 Uiso 1 1 calc R
H42B H 0.2456 0.1270 1.0498 0.746 Uiso 1 1 calc R
H42C H 0.3664 0.1502 1.0707 0.746 Uiso 1 1 calc R
P2 P 0.0550(8) 0.11916(17) 0.8611(5) 0.193(4) Uani 1 1 d D
C43 C -0.088(5) 0.1440(17) 0.874(3) 0.53(5) Uiso 1 1 d D
H43A H -0.0630 0.1661 0.8877 0.637 Uiso 1 1 calc R
H43B H -0.1553 0.1452 0.8384 0.637 Uiso 1 1 calc R
C44 C -0.132(7) 0.1234(18) 0.922(3) 0.50(5) Uiso 1 1 d D
H44A H -0.2085 0.1333 0.9346 0.749 Uiso 1 1 calc R
H44B H -0.0624 0.1221 0.9560 0.749 Uiso 1 1 calc R
H44C H -0.1540 0.1016 0.9073 0.749 Uiso 1 1 calc R
C45 C 0.048(4) 0.0944(9) 0.7925(12) 0.276(17) Uiso 1 1 d D
H45A H 0.1327 0.0964 0.7790 0.331 Uiso 1 1 calc R
H45B H 0.0378 0.0715 0.8030 0.331 Uiso 1 1 calc R
C46 C -0.054(5) 0.1021(14) 0.742(2) 0.40(3) Uiso 1 1 d D
H46A H -0.0493 0.0867 0.7104 0.596 Uiso 1 1 calc R
H46B H -0.0404 0.1241 0.7283 0.596 Uiso 1 1 calc R
H46C H -0.1385 0.1007 0.7545 0.596 Uiso 1 1 calc R
C47 C 0.057(5) 0.1552(9) 0.8122(19) 0.35(2) Uiso 1 1 d D
H47A H -0.0312 0.1591 0.7910 0.420 Uiso 1 1 calc R
H47B H 0.0842 0.1744 0.8367 0.420 Uiso 1 1 calc R
C48 C 0.149(4) 0.1507(11) 0.767(2) 0.34(2) Uiso 1 1 d D
H48A H 0.1450 0.1698 0.7421 0.515 Uiso 1 1 calc R
H48B H 0.1238 0.1315 0.7435 0.515 Uiso 1 1 calc R
H48C H 0.2378 0.1480 0.7882 0.515 Uiso 1 1 calc R
P3 P 0.3229(6) 0.00480(15) 0.6480(3) 0.134(2) Uani 1 1 d D
C49 C 0.287(4) 0.0476(6) 0.629(2) 0.34(2) Uiso 1 1 d D
H49A H 0.3681 0.0604 0.6338 0.403 Uiso 1 1 calc R
H49B H 0.2418 0.0497 0.5885 0.403 Uiso 1 1 calc R
C50 C 0.202(4) 0.0591(12) 0.673(2) 0.34(2) Uiso 1 1 d D
H50A H 0.1727 0.0813 0.6630 0.509 Uiso 1 1 calc R
H50B H 0.2506 0.0586 0.7127 0.509 Uiso 1 1 calc R
H50C H 0.1262 0.0449 0.6704 0.509 Uiso 1 1 calc R
C51 C 0.162(3) -0.0107(11) 0.655(2) 0.35(3) Uiso 1 1 d D
H51A H 0.1730 -0.0344 0.6595 0.419 Uiso 1 1 calc R
H51B H 0.1468 -0.0029 0.6944 0.419 Uiso 1 1 calc R
C52 C 0.032(5) -0.0064(16) 0.616(3) 0.50(4) Uiso 1 1 d D
H52A H -0.0367 -0.0157 0.6346 0.745 Uiso 1 1 calc R
H52B H 0.0339 -0.0175 0.5782 0.745 Uiso 1 1 calc R
H52C H 0.0153 0.0167 0.6084 0.745 Uiso 1 1 calc R
C53 C 0.330(3) -0.0146(6) 0.5763(9) 0.188(10) Uiso 1 1 d D
H53A H 0.2448 -0.0130 0.5510 0.226 Uiso 1 1 calc R
H53B H 0.3940 -0.0031 0.5566 0.226 Uiso 1 1 calc R
C54 C 0.368(2) -0.0499(6) 0.5841(12) 0.188(10) Uiso 1 1 d D
H54A H 0.3761 -0.0593 0.5459 0.283 Uiso 1 1 calc R
H54B H 0.3022 -0.0616 0.6012 0.283 Uiso 1 1 calc R
H54C H 0.4515 -0.0516 0.6104 0.283 Uiso 1 1 calc R
P4 P 0.6925(5) -0.01800(15) 0.7803(3) 0.129(2) Uani 1 1 d D
C55 C 0.699(3) -0.0086(6) 0.8599(8) 0.179(10) Uiso 1 1 d D
H55A H 0.6233 -0.0175 0.8748 0.215 Uiso 1 1 calc R
H55B H 0.7789 -0.0174 0.8835 0.215 Uiso 1 1 calc R
C56 C 0.699(3) 0.0280(7) 0.8616(14) 0.220(12) Uiso 1 1 d D
H56A H 0.7015 0.0353 0.9021 0.330 Uiso 1 1 calc R
H56B H 0.6204 0.0361 0.8371 0.330 Uiso 1 1 calc R
H56C H 0.7750 0.0362 0.8466 0.330 Uiso 1 1 calc R
C57 C 0.851(2) -0.0052(8) 0.7617(16) 0.238(15) Uiso 1 1 d D
H57A H 0.8513 -0.0088 0.7193 0.286 Uiso 1 1 calc R
H57B H 0.8640 0.0181 0.7699 0.286 Uiso 1 1 calc R
C58 C 0.962(4) -0.0244(11) 0.7976(18) 0.33(2) Uiso 1 1 d D
H58A H 1.0445 -0.0169 0.7878 0.490 Uiso 1 1 calc R
H58B H 0.9511 -0.0475 0.7882 0.490 Uiso 1 1 calc R
H58C H 0.9612 -0.0211 0.8395 0.490 Uiso 1 1 calc R
C59 C 0.707(2) -0.0631(4) 0.7823(9) 0.146(7) Uiso 1 1 d D
H59A H 0.7888 -0.0689 0.8082 0.175 Uiso 1 1 calc R
H59B H 0.6352 -0.0720 0.8002 0.175 Uiso 1 1 calc R
C60 C 0.706(3) -0.0792(7) 0.7227(11) 0.210(11) Uiso 1 1 d D
H60A H 0.7100 -0.1027 0.7277 0.315 Uiso 1 1 calc R
H60B H 0.7806 -0.0719 0.7057 0.315 Uiso 1 1 calc R
H60C H 0.6261 -0.0734 0.6964 0.315 Uiso 1 1 calc R
P5 P 1.2467(9) 0.15883(16) 0.5173(4) 0.191(3) Uani 1 1 d D
C61 C 1.411(2) 0.1598(9) 0.5023(15) 0.230(13) Uiso 1 1 d D
H61A H 1.4252 0.1768 0.4737 0.276 Uiso 1 1 calc R
H61B H 1.4765 0.1617 0.5383 0.276 Uiso 1 1 calc R
C62 C 1.403(4) 0.1263(10) 0.476(2) 0.33(2) Uiso 1 1 d D
H62A H 1.4854 0.1210 0.4633 0.490 Uiso 1 1 calc R
H62B H 1.3333 0.1255 0.4426 0.490 Uiso 1 1 calc R
H62C H 1.3864 0.1107 0.5059 0.490 Uiso 1 1 calc R
C63 C 1.267(3) 0.1313(8) 0.5829(12) 0.252(15) Uiso 1 1 d D
H63A H 1.1918 0.1348 0.6029 0.303 Uiso 1 1 calc R
H63B H 1.2604 0.1089 0.5677 0.303 Uiso 1 1 calc R
C64 C 1.384(3) 0.1325(9) 0.6291(14) 0.243(14) Uiso 1 1 d D
H64A H 1.3750 0.1171 0.6604 0.365 Uiso 1 1 calc R
H64B H 1.3945 0.1544 0.6456 0.365 Uiso 1 1 calc R
H64C H 1.4609 0.1269 0.6118 0.365 Uiso 1 1 calc R
C65 C 1.264(4) 0.2003(7) 0.5508(19) 0.31(2) Uiso 1 1 d D
H65A H 1.3408 0.2014 0.5818 0.378 Uiso 1 1 calc R
H65B H 1.2725 0.2167 0.5206 0.378 Uiso 1 1 calc R
C66 C 1.142(4) 0.2063(14) 0.577(2) 0.39(3) Uiso 1 1 d D
H66A H 1.1437 0.2283 0.5925 0.583 Uiso 1 1 calc R
H66B H 1.1377 0.1907 0.6084 0.583 Uiso 1 1 calc R
H66C H 1.0663 0.2036 0.5462 0.583 Uiso 1 1 calc R
P6 P 0.8996(6) 0.15414(14) 0.3693(4) 0.171(3) Uani 1 1 d D
C67 C 0.824(6) 0.1946(8) 0.381(2) 0.462 Uiso 1 1 d D
H67A H 0.7312 0.1934 0.3841 0.554 Uiso 1 1 calc R
H67B H 0.8724 0.2073 0.4139 0.554 Uiso 1 1 calc R
C68 C 0.850(4) 0.2044(12) 0.322(2) 0.34(2) Uiso 1 1 d D
H68A H 0.8243 0.2270 0.3149 0.503 Uiso 1 1 calc R
H68B H 0.8008 0.1906 0.2923 0.503 Uiso 1 1 calc R
H68C H 0.9426 0.2021 0.3210 0.503 Uiso 1 1 calc R
C69 C 0.7548(19) 0.1344(7) 0.3874(12) 0.204(11) Uiso 1 1 d D
H69A H 0.7772 0.1120 0.4004 0.245 Uiso 1 1 calc R
H69B H 0.7269 0.1460 0.4207 0.245 Uiso 1 1 calc R
C70 C 0.643(3) 0.1333(9) 0.3368(13) 0.234(13) Uiso 1 1 d D
H70A H 0.5702 0.1216 0.3490 0.351 Uiso 1 1 calc R
H70B H 0.6697 0.1222 0.3033 0.351 Uiso 1 1 calc R
H70C H 0.6155 0.1554 0.3254 0.351 Uiso 1 1 calc R
C71 C 0.935(3) 0.1336(8) 0.2996(11) 0.255(15) Uiso 1 1 d D
H71A H 0.8580 0.1355 0.2684 0.306 Uiso 1 1 calc R
H71B H 1.0079 0.1446 0.2858 0.306 Uiso 1 1 calc R
C72 C 0.967(3) 0.0980(7) 0.3112(13) 0.216(12) Uiso 1 1 d D
H72A H 0.9903 0.0882 0.2757 0.324 Uiso 1 1 calc R
H72B H 0.8919 0.0869 0.3219 0.324 Uiso 1 1 calc R
H72C H 1.0401 0.0962 0.3435 0.324 Uiso 1 1 calc R
N5 N 0.492(3) -0.1021(8) 0.1913(17) 0.296(16) Uiso 1 1 d D
O1 O 0.553(3) -0.0777(7) 0.2047(12) 0.285(12) Uiso 1 1 d D
O2 O 0.409(4) -0.1099(8) 0.2215(15) 0.339(16) Uiso 1 1 d D
O3 O 0.475(3) -0.1264(9) 0.1611(15) 0.355(17) Uiso 1 1 d D
N6 N -0.238(4) -0.0457(7) 0.5432(15) 0.249(12) Uiso 1 1 d D
O4 O -0.202(3) -0.0618(10) 0.5887(17) 0.378(19) Uiso 1 1 d D
O5 O -0.153(3) -0.0331(8) 0.5198(13) 0.300(13) Uiso 1 1 d D
O6 O -0.353(4) -0.0412(11) 0.527(2) 0.47(3) Uiso 1 1 d D
N7 N 0.659(6) 0.3442(9) 0.147(3) 0.550 Uiso 1 1 d D
O7 O 0.619(5) 0.3354(14) 0.193(2) 0.550 Uiso 1 1 d D
O8 O 0.771(6) 0.3557(16) 0.149(3) 0.593 Uiso 1 1 d D
O9 O 0.610(6) 0.3457(13) 0.093(3) 0.528 Uiso 1 1 d D

loop_
_atom_site_aniso_label
_atom_site_aniso_U_11
_atom_site_aniso_U_22
_atom_site_aniso_U_33
_atom_site_aniso_U_23
_atom_site_aniso_U_13
_atom_site_aniso_U_12
Pt1 0.2027(10) 0.0658(5) 0.1681(10) -0.0055(5) 0.1078(7) -0.0167(5)
Pt2 0.1190(7) 0.0873(6) 0.1344(8) 0.0151(4) 0.0656(5) 0.0102(4)
Pt3 0.1828(9) 0.0642(5) 0.2280(12) -0.0021(5) 0.1332(8) -0.0108(5)
N1 0.166(14) 0.072(10) 0.173(16) -0.012(10) 0.091(12) -0.022(10)
N2 0.188(15) 0.079(11) 0.146(14) 0.008(9) 0.105(13) 0.013(10)
N3 0.158(14) 0.084(12) 0.25(2) 0.015(12) 0.144(15) 0.001(10)
C3 0.38(4) 0.058(13) 0.42(5) -0.05(2) 0.29(4) -0.078(19)
C6 0.25(3) 0.110(16) 0.15(2) -0.003(15) 0.126(19) -0.051(16)
C7 0.151(16) 0.056(11) 0.137(17) 0.013(11) 0.045(13) -0.010(11)
C8 0.165(17) 0.090(14) 0.154(19) 0.018(13) 0.099(15) 0.009(12)
C9 0.117(13) 0.087(13) 0.155(18) -0.028(12) 0.068(13) 0.010(11)
C10 0.069(9) 0.082(11) 0.086(12) 0.012(10) 0.012(8) -0.007(8)
C11 0.137(14) 0.054(9) 0.113(14) 0.023(9) 0.066(11) 0.015(9)
C12 0.095(12) 0.099(14) 0.152(17) 0.041(12) 0.073(11) 0.001(10)
C13 0.203(19) 0.060(10) 0.173(19) 0.036(11) 0.157(17) 0.013(11)
C15 0.114(13) 0.097(13) 0.18(2) 0.001(13) 0.103(14) -0.021(10)
C17 0.165(16) 0.089(13) 0.124(15) -0.007(11) 0.101(13) -0.020(11)
C18 0.28(3) 0.062(11) 0.16(2) 0.028(12) 0.15(2) 0.010(14)
C20 0.23(2) 0.047(10) 0.20(2) -0.009(12) 0.134(19) -0.026(12)
C21 0.153(15) 0.071(11) 0.152(17) 0.009(11) 0.114(13) 0.002(10)
C22 0.123(14) 0.058(11) 0.174(19) -0.002(11) 0.077(13) 0.007(9)
C25 0.140(15) 0.055(10) 0.181(19) 0.023(11) 0.093(14) -0.012(10)
C26 0.172(19) 0.064(11) 0.28(3) -0.010(15) 0.16(2) 0.003(12)
C27 0.176(18) 0.066(12) 0.23(3) -0.011(13) 0.134(18) 0.008(12)
C28 0.140(15) 0.099(14) 0.150(18) 0.037(13) 0.087(13) -0.002(12)
C29 0.125(12) 0.061(8) 0.125(14) 0.001(9) 0.091(11) 0.009(8)
C31 0.22(2) 0.118(18) 0.30(3) 0.055(18) 0.18(2) 0.074(15)
C30 0.105(12) 0.073(12) 0.169(18) -0.013(12) 0.058(12) 0.000(9)
C33 0.26(2) 0.054(11) 0.22(2) -0.004(12) 0.17(2) -0.018(13)
C34 0.123(13) 0.065(10) 0.127(15) -0.028(10) 0.053(11) -0.015(9)
C35 0.177(19) 0.078(14) 0.21(2) 0.004(14) 0.124(17) 0.013(13)
C36 0.168(18) 0.054(11) 0.17(2) 0.002(11) 0.087(15) -0.017(11)
P1 0.263(8) 0.102(5) 0.159(6) 0.021(4) 0.026(6) -0.009(5)
P2 0.174(6) 0.100(5) 0.303(11) -0.037(6) 0.031(6) 0.003(4)
P3 0.126(4) 0.131(5) 0.148(5) 0.038(4) 0.033(4) 0.022(3)
P4 0.111(4) 0.116(4) 0.169(6) 0.034(4) 0.047(4) 0.016(3)
P5 0.252(8) 0.093(4) 0.258(9) 0.001(5) 0.129(7) -0.052(5)
P6 0.153(5) 0.090(4) 0.296(10) 0.047(5) 0.115(6) 0.028(3)

loop_
_atom_type_symbol
_atom_type_description
_atom_type_scat_dispersion_real
_atom_type_scat_dispersion_imag
_atom_type_scat_source
C C 0.0033 0.0016 'International Tables Vol C Tables 4.2.6.8 and 6.1.1.4'
H H 0.0000 0.0000 'International Tables Vol C Tables 4.2.6.8 and 6.1.1.4'
N N 0.0061 0.0033 'International Tables Vol C Tables 4.2.6.8 and 6.1.1.4'
O O 0.0106 0.0060 'International Tables Vol C Tables 4.2.6.8 and 6.1.1.4'
P P 0.1023 0.0942 'International Tables Vol C Tables 4.2.6.8 and 6.1.1.4'
Pt Pt -1.7033 8.3905 'International Tables Vol C Tables 4.2.6.8 and 6.1.1.4'

loop_
_geom_angle_atom_site_label_1
_geom_angle_atom_site_label_2
_geom_angle_atom_site_label_3
_geom_angle
_geom_angle_site_symmetry_1
_geom_angle_site_symmetry_3
C1 Pt1 N1 175.5(7) . .
C1 Pt1 P2 88.5(6) . .
N1 Pt1 P2 88.6(5) . .
C1 Pt1 P1 90.1(5) . .
N1 Pt1 P1 92.9(5) . .
P2 Pt1 P1 176.8(3) . .
C10 Pt2 N2 172.3(7) . .
C10 Pt2 P3 90.5(4) . .
N2 Pt2 P3 91.7(5) . .
C10 Pt2 P4 86.4(4) . .
N2 Pt2 P4 92.7(5) . .
P3 Pt2 P4 169.5(2) . .
C25 Pt3 N3 174.5(7) . .
C25 Pt3 P6 90.5(6) . .
N3 Pt3 P6 92.3(6) . .
C25 Pt3 P5 85.1(6) . .
N3 Pt3 P5 92.2(6) . .
P6 Pt3 P5 174.8(2) . .
C36 N1 C32 117.1(19) . .
C36 N1 Pt1 124.6(13) . .
C32 N1 Pt1 118.2(15) . .
C15 N2 C19 119.5(18) . .
C15 N2 Pt2 123.2(13) . .
C19 N2 Pt2 117.2(15) . .
C22 N3 C23 121(2) . .
C22 N3 Pt3 123.9(13) . .
C23 N3 Pt3 115.0(19) . .
C14 C1 C2 116(2) . .
C14 C1 Pt1 121.7(17) . .
C2 C1 Pt1 117.3(18) . .
C3 C2 C1 112(3) . .
C2 C3 C4 123(3) . .
C13 C4 C3 118(2) . .
C13 C4 C5 122(2) . .
C3 C4 C5 117(2) . .
C6 C5 C4 120(2) . .
C5 C6 C7 119(2) . .
C12 C7 C8 126.7(18) . .
C12 C7 C6 115.1(19) . .
C8 C7 C6 118.1(17) . .
C9 C8 C7 114.6(18) . .
C8 C9 C10 126.0(17) . .
C11 C10 C9 116.0(15) . .
C11 C10 Pt2 115.3(12) . .
C9 C10 Pt2 128.5(14) . .
C10 C11 C12 122.7(15) . .
C7 C12 C13 125.1(15) . .
C7 C12 C11 113.9(18) . .
C13 C12 C11 120.9(15) . .
C4 C13 C14 122(2) . .
C4 C13 C12 115.1(17) . .
C14 C13 C12 123.0(15) . .
C13 C14 C1 120.6(19) . .
N2 C15 C16 121(2) . .
C15 C16 C17 121(2) . .
C16 C17 C18 113.4(17) . .
C16 C17 C20 123.2(18) . .
C18 C17 C20 123.2(16) . .
C19 C18 C17 120.0(19) . .
N2 C19 C18 124(2) . .
C24 C20 C21 125(2) . .
C24 C20 C17 115(2) . .
C21 C20 C17 118.8(16) . .
C20 C21 C22 117.2(16) . .
N3 C22 C21 125.3(16) . .
N3 C23 C24 117(3) . .
C20 C24 C23 112(3) . .
C26 C25 C30 114.2(16) . .
C26 C25 Pt3 122.7(13) . .
C30 C25 Pt3 123.0(14) . .
C27 C26 C25 124.2(17) . .
C26 C27 C28 117.6(18) . .
C29 C28 C31 120.8(18) . .
C29 C28 C27 119.3(15) . .
C31 C28 C27 119.1(19) . .
C28 C29 C30 117.1(15) . .
C28 C29 C29 118.9(10) . 4_565
C30 C29 C29 124.0(9) . 4_565
C31 C31 C28 120.3(12) 4_565 .
C29 C30 C25 125.7(16) . .
N1 C32 C33 123(2) . .
C32 C33 C34 118(2) . .
C35 C34 C33 118.9(16) . .
C35 C34 C34 122.4(11) . 4_565
C33 C34 C34 118.7(10) . 4_565
C36 C35 C34 116.1(18) . .
N1 C36 C35 127(2) . .
C41 P1 C39 116.9(18) . .
C41 P1 C37 95.8(18) . .
C39 P1 C37 106.6(14) . .
C41 P1 Pt1 115.7(14) . .
C39 P1 Pt1 106.6(9) . .
C37 P1 Pt1 114.8(10) . .
C38 C37 P1 133(3) . .
O9 C38 C37 82(3) 4_566 .
C40 C39 P1 100(2) . .
C42 C41 P1 98(3) . .
C47 P2 C45 86(2) . .
C47 P2 C43 75(2) . .
C45 P2 C43 120(3) . .
C47 P2 Pt1 113.6(16) . .
C45 P2 Pt1 116.3(13) . .
C43 P2 Pt1 123(3) . .
C44 C43 P2 99(4) . .
C46 C45 P2 118(3) . .
C48 C47 P2 112(3) . .
C51 P3 C49 102(2) . .
C51 P3 C53 96.0(19) . .
C49 P3 C53 104.2(18) . .
C51 P3 Pt2 125.6(17) . .
C49 P3 Pt2 112.6(14) . .
C53 P3 Pt2 113.8(9) . .
C50 C49 P3 105(3) . .
C52 C51 P3 130(4) . .
C54 C53 P3 111.1(18) . .
C57 P4 C55 106.0(14) . .
C57 P4 C59 102.4(13) . .
C55 P4 C59 101.1(11) . .
C57 P4 Pt2 116.5(11) . .
C55 P4 Pt2 117.4(9) . .
C59 P4 Pt2 111.3(7) . .
C56 C55 P4 103.5(18) . .
C58 C57 P4 111(2) . .
C60 C59 P4 115.1(17) . .
C61 P5 C65 91.6(18) . .
C61 P5 C63 100.3(16) . .
C65 P5 C63 103(2) . .
C61 P5 Pt3 122.8(12) . .
C65 P5 Pt3 112.8(14) . .
C63 P5 Pt3 120.8(11) . .
C62 C61 P5 94(2) . .
C64 C63 P5 122(2) . .
C66 C65 P5 106(3) . .
C69 P6 C67 89(2) . .
C69 P6 C71 105.9(15) . .
C67 P6 C71 131.1(19) . .
C69 P6 Pt3 113.9(9) . .
C67 P6 Pt3 101(2) . .
C71 P6 Pt3 114.1(11) . .
C69 P6 C68 111.6(14) . .
C67 P6 C68 38.8(10) . .
C71 P6 C68 93.5(15) . .
Pt3 P6 C68 115.7(11) . .
C68 C67 P6 88(3) . .
C67 C68 P6 53.1(17) . .
C70 C69 P6 114.0(19) . .
C72 C71 P6 110(2) . .
O1 N5 O3 149(5) . .
O1 N5 O2 118(5) . .
O3 N5 O2 93(3) . .
N5 O2 O3 43.0(17) . .
N5 O3 O2 44.0(18) . .
O6 N6 O5 124(5) . .
O6 N6 O4 119(5) . .
O5 N6 O4 117(4) . .
O8 N7 O7 120(7) . .
O8 N7 O9 105(6) . .
O7 N7 O9 135(8) . .
N7 O9 C38 128(6) . 4_564

loop_
_geom_bond_atom_site_label_1
_geom_bond_atom_site_label_2
_geom_bond_distance
_geom_bond_site_symmetry_2
Pt1 C1 2.07(2) .
Pt1 N1 2.169(15) .
Pt1 P2 2.288(9) .
Pt1 P1 2.388(8) .
Pt2 C10 2.011(15) .
Pt2 N2 2.146(15) .
Pt2 P3 2.320(6) .
Pt2 P4 2.324(6) .
Pt3 C25 1.997(15) .
Pt3 N3 2.090(15) .
Pt3 P6 2.284(9) .
Pt3 P5 2.293(10) .
N1 C36 1.28(2) .
N1 C32 1.32(2) .
N2 C15 1.28(2) .
N2 C19 1.28(2) .
N3 C22 1.30(2) .
N3 C23 1.32(3) .
C1 C14 1.39(2) .
C1 C2 1.53(3) .
C2 C3 1.33(3) .
C3 C4 1.42(3) .
C4 C13 1.33(3) .
C4 C5 1.45(3) .
C5 C6 1.37(3) .
C6 C7 1.48(2) .
C7 C12 1.36(2) .
C7 C8 1.39(2) .
C8 C9 1.38(2) .
C9 C10 1.41(2) .
C10 C11 1.35(2) .
C11 C12 1.51(2) .
C12 C13 1.49(2) .
C13 C14 1.34(2) .
C15 C16 1.36(3) .
C16 C17 1.39(3) .
C17 C18 1.40(2) .
C17 C20 1.56(2) .
C18 C19 1.32(2) .
C20 C24 1.318(18) .
C20 C21 1.35(2) .
C21 C22 1.38(2) .
C23 C24 1.64(3) .
C25 C26 1.36(2) .
C25 C30 1.44(2) .
C26 C27 1.34(2) .
C27 C28 1.50(3) .
C28 C29 1.34(2) .
C28 C31 1.41(3) .
C29 C30 1.37(2) .
C29 C29 1.44(3) 4_565
C31 C31 1.31(4) 4_565
C32 C33 1.33(3) .
C33 C34 1.38(2) .
C34 C35 1.38(2) .
C34 C34 1.56(3) 4_565
C35 C36 1.31(2) .
P1 C41 1.838(18) .
P1 C39 1.891(17) .
P1 C37 1.900(18) .
C37 C38 1.536(19) .
C38 O9 1.52(7) 4_566
C39 C40 1.515(18) .
C41 C42 1.52(2) .
P2 C47 1.872(19) .
P2 C45 1.878(18) .
P2 C43 1.88(2) .
C43 C44 1.53(2) .
C45 C46 1.477(19) .
C47 C48 1.536(19) .
P3 C51 1.844(19) .
P3 C49 1.848(19) .
P3 C53 1.853(16) .
C49 C50 1.526(19) .
C51 C52 1.52(2) .
C53 C54 1.518(17) .
P4 C57 1.860(18) .
P4 C55 1.868(16) .
P4 C59 1.872(15) .
C55 C56 1.514(18) .
C57 C58 1.535(19) .
C59 C60 1.529(17) .
P5 C61 1.815(17) .
P5 C65 1.880(19) .
P5 C63 1.881(18) .
C61 C62 1.508(19) .
C63 C64 1.491(18) .
C65 C66 1.514(19) .
P6 C69 1.831(17) .
P6 C67 1.89(2) .
P6 C71 1.907(18) .
P6 C68 2.36(5) .
C67 C68 1.48(2) .
C69 C70 1.518(17) .
C71 C72 1.526(18) .
N5 O1 1.209(19) .
N5 O3 1.222(19) .
N5 O2 1.246(19) .
O2 O3 1.79(5) .
N6 O6 1.220(19) .
N6 O5 1.232(18) .
N6 O4 1.247(18) .
N7 O8 1.26(2) .
N7 O7 1.26(2) .
N7 O9 1.27(2) .
O9 C38 1.52(7) 4_564
